data_4326067
loop_
_publ_author_name
'Hua He'
'Chauntae Tyson'
'Svilen Bobev'

_publ_section_title
;
 Eight-Coordinated Arsenic in the Zintl Phases RbCd4As3 and RbZn4As3:
 Synthesis and Structural Characterization
;
_journal_name_full 'Inorganic Chemistry'
_journal_page_first 8375
_journal_page_last 8383
_journal_paper_doi 10.1021/ic2009418
_journal_volume 50
_journal_year 2011
_chemical_formula_moiety 'As3 Zn4, Cs'
_chemical_formula_sum 'Cs P3 Zn4'
_chemical_formula_weight 487.30
_chemical_name_systematic
; 
 ? 
;
_space_group_IT_number 123
_symmetry_cell_setting tetragonal
_symmetry_space_group_name_Hall '-P 4 2'
_symmetry_space_group_name_H-M 'P 4/m m m'
_atom_sites_solution_primary direct
_atom_sites_solution_secondary difmap
_audit_creation_method SHELXL-97
_cell_angle_alpha 90.00
_cell_angle_beta 90.00
_cell_angle_gamma 90.00
_cell_formula_units_Z 1
_cell_length_a 4.0853(3)
_cell_length_b 4.0853(3)
_cell_length_c 10.3326(14)
_cell_measurement_reflns_used 792
_cell_measurement_temperature 200(2)
_cell_measurement_theta_max 27.76
_cell_measurement_theta_min 4.99
_cell_volume 172.45(3)
_computing_cell_refinement 'Bruker SMART'
_computing_data_collection 'Bruker SMART'
_computing_data_reduction 'Bruker SAINT'
_computing_molecular_graphics 'Bruker SHELXTL'
_computing_publication_material 'Bruker SHELXTL'
_computing_structure_refinement 'SHELXL-97 (Sheldrick, 1997)'
_computing_structure_solution 'SHELXS-97 (Sheldrick, 1990)'
_diffrn_ambient_temperature 200(2)
_diffrn_measured_fraction_theta_full 1.000
_diffrn_measured_fraction_theta_max 1.000
_diffrn_measurement_device_type 'CCD area detector'
_diffrn_measurement_method 'phi and omega scans'
_diffrn_radiation_monochromator graphite
_diffrn_radiation_source 'fine-focus sealed tube'
_diffrn_radiation_type MoK\a
_diffrn_radiation_wavelength 0.71073
_diffrn_reflns_av_R_equivalents 0.0395
_diffrn_reflns_av_sigmaI/netI 0.0157
_diffrn_reflns_limit_h_max 5
_diffrn_reflns_limit_h_min -5
_diffrn_reflns_limit_k_max 5
_diffrn_reflns_limit_k_min -5
_diffrn_reflns_limit_l_max 13
_diffrn_reflns_limit_l_min -13
_diffrn_reflns_number 2410
_diffrn_reflns_theta_full 28.28
_diffrn_reflns_theta_max 28.28
_diffrn_reflns_theta_min 1.97
_exptl_absorpt_coefficient_mu 19.513
_exptl_absorpt_correction_T_max 0.7584
_exptl_absorpt_correction_T_min 0.5401
_exptl_absorpt_correction_type multi-scan
_exptl_absorpt_process_details
; 
SADABS (Sheldrick, 2003) 
;
_exptl_crystal_colour black
_exptl_crystal_density_diffrn 4.692
_exptl_crystal_description plate
_exptl_crystal_F_000 220
_exptl_crystal_size_max 0.04
_exptl_crystal_size_mid 0.03
_exptl_crystal_size_min 0.02
_refine_diff_density_max 1.207
_refine_diff_density_min -0.654
_refine_diff_density_rms 0.129
_refine_ls_extinction_method none
_refine_ls_goodness_of_fit_ref 1.142
_refine_ls_matrix_type full
_refine_ls_number_parameters 12
_refine_ls_number_reflns 171
_refine_ls_number_restraints 0
_refine_ls_restrained_S_all 1.142
_refine_ls_R_factor_all 0.0175
_refine_ls_R_factor_gt 0.0151
_refine_ls_shift/su_max 0.000
_refine_ls_shift/su_mean 0.000
_refine_ls_structure_factor_coef Fsqd
_refine_ls_weighting_details 'calc w=1/[\s^2^(Fo^2^)+(0.0157P)^2^+0.0000P] where P=(Fo^2^+2Fc^2^)/3'
_refine_ls_weighting_scheme calc
_refine_ls_wR_factor_gt 0.0329
_refine_ls_wR_factor_ref 0.0334
_reflns_number_gt 160
_reflns_number_total 171
_reflns_threshold_expression >2sigma(I)
_cod_data_source_file ic2009418_si_002_CsZn4P3.cif
_cod_data_source_block CsZn4P3
_cod_database_code 4326067

loop_
_symmetry_equiv_pos_as_xyz
'x, y, z'
'-x, -y, z'
'-y, x, z'
'y, -x, z'
'-x, y, -z'
'x, -y, -z'
'y, x, -z'
'-y, -x, -z'
'-x, -y, -z'
'x, y, -z'
'y, -x, -z'
'-y, x, -z'
'x, -y, z'
'-x, y, z'
'-y, -x, z'
'y, x, z'

loop_
_atom_site_label
_atom_site_type_symbol
_atom_site_fract_x
_atom_site_fract_y
_atom_site_fract_z
_atom_site_U_iso_or_equiv
_atom_site_adp_type
_atom_site_occupancy
_atom_site_symmetry_multiplicity
_atom_site_calc_flag
_atom_site_refinement_flags
Cs Cs 0.0000 0.0000 0.5000 0.01646(17) Uani 1 16 d S
P1 P 0.5000 0.5000 0.27771(16) 0.0107(3) Uani 1 8 d S
P2 P 0.0000 0.0000 0.0000 0.0101(4) Uani 1 16 d S
Zn Zn 0.0000 0.5000 0.15339(5) 0.01319(17) Uani 1 4 d S

loop_
_atom_site_aniso_label
_atom_site_aniso_U_11
_atom_site_aniso_U_22
_atom_site_aniso_U_33
_atom_site_aniso_U_23
_atom_site_aniso_U_13
_atom_site_aniso_U_12
Cs 0.0164(2) 0.0164(2) 0.0165(3) 0.000 0.000 0.000
P1 0.0101(5) 0.0101(5) 0.0119(8) 0.000 0.000 0.000
P2 0.0099(7) 0.0099(7) 0.0106(11) 0.000 0.000 0.000
Zn 0.0103(3) 0.0135(3) 0.0158(3) 0.000 0.000 0.000

loop_
_atom_type_symbol
_atom_type_description
_atom_type_scat_dispersion_real
_atom_type_scat_dispersion_imag
_atom_type_scat_source
Zn Zn 0.2839 1.4301 'International Tables Vol C Tables 4.2.6.8 and 6.1.1.4'
P P 0.1023 0.0942 'International Tables Vol C Tables 4.2.6.8 and 6.1.1.4'
Cs Cs -0.3680 2.1192 'International Tables Vol C Tables 4.2.6.8 and 6.1.1.4'

loop_
_geom_angle_atom_site_label_1
_geom_angle_atom_site_label_2
_geom_angle_atom_site_label_3
_geom_angle
_geom_angle_site_symmetry_1
_geom_angle_site_symmetry_3
P1 Cs P1 180.0 9_666 1_445
P1 Cs P1 67.21(2) 9_666 9_566
P1 Cs P1 112.79(2) 1_445 9_566
P1 Cs P1 67.21(2) 9_666 9_656
P1 Cs P1 112.79(2) 1_445 9_656
P1 Cs P1 103.02(4) 9_566 9_656
P1 Cs P1 112.79(2) 9_666 1_455
P1 Cs P1 67.21(2) 1_445 1_455
P1 Cs P1 76.98(4) 9_566 1_455
P1 Cs P1 180.0 9_656 1_455
P1 Cs P1 112.79(2) 9_666 1_545
P1 Cs P1 67.21(2) 1_445 1_545
P1 Cs P1 180.0 9_566 1_545
P1 Cs P1 76.98(4) 9_656 1_545
P1 Cs P1 103.02(4) 1_455 1_545
P1 Cs P1 103.02(4) 9_666 9_556
P1 Cs P1 76.98(4) 1_445 9_556
P1 Cs P1 67.21(2) 9_566 9_556
P1 Cs P1 67.21(2) 9_656 9_556
P1 Cs P1 112.79(2) 1_455 9_556
P1 Cs P1 112.79(2) 1_545 9_556
P1 Cs P1 76.98(4) 9_666 .
P1 Cs P1 103.02(4) 1_445 .
P1 Cs P1 112.79(2) 9_566 .
P1 Cs P1 112.79(2) 9_656 .
P1 Cs P1 67.21(2) 1_455 .
P1 Cs P1 67.21(2) 1_545 .
P1 Cs P1 180.0 9_556 .
P1 Cs Cs 123.606(11) 9_666 1_545
P1 Cs Cs 56.394(11) 1_445 1_545
P1 Cs Cs 123.606(11) 9_566 1_545
P1 Cs Cs 56.394(11) 9_656 1_545
P1 Cs Cs 123.606(11) 1_455 1_545
P1 Cs Cs 56.394(11) 1_545 1_545
P1 Cs Cs 56.394(11) 9_556 1_545
P1 Cs Cs 123.606(11) . 1_545
P1 Cs Cs 56.394(11) 9_666 1_565
P1 Cs Cs 123.606(11) 1_445 1_565
P1 Cs Cs 56.394(11) 9_566 1_565
P1 Cs Cs 123.606(11) 9_656 1_565
P1 Cs Cs 56.394(11) 1_455 1_565
P1 Cs Cs 123.606(11) 1_545 1_565
P1 Cs Cs 123.606(11) 9_556 1_565
P1 Cs Cs 56.394(11) . 1_565
Cs Cs Cs 180.0 1_545 1_565
P1 Cs Cs 56.394(11) 9_666 1_655
P1 Cs Cs 123.606(11) 1_445 1_655
P1 Cs Cs 123.606(11) 9_566 1_655
P1 Cs Cs 56.394(11) 9_656 1_655
P1 Cs Cs 123.606(11) 1_455 1_655
P1 Cs Cs 56.394(11) 1_545 1_655
P1 Cs Cs 123.606(11) 9_556 1_655
P1 Cs Cs 56.394(11) . 1_655
Cs Cs Cs 90.0 1_545 1_655
Cs Cs Cs 90.0 1_565 1_655
P1 Cs Cs 123.606(11) 9_666 1_455
P1 Cs Cs 56.394(11) 1_445 1_455
P1 Cs Cs 56.394(11) 9_566 1_455
P1 Cs Cs 123.606(11) 9_656 1_455
P1 Cs Cs 56.394(11) 1_455 1_455
P1 Cs Cs 123.606(11) 1_545 1_455
P1 Cs Cs 56.394(11) 9_556 1_455
P1 Cs Cs 123.606(11) . 1_455
Cs Cs Cs 90.0 1_545 1_455
Cs Cs Cs 90.0 1_565 1_455
Cs Cs Cs 180.0 1_655 1_455
Zn P1 Zn 115.68(7) 3_655 3_665
Zn P1 Zn 73.54(3) 3_655 1_655
Zn P1 Zn 73.54(3) 3_665 1_655
Zn P1 Zn 73.54(3) 3_655 .
Zn P1 Zn 73.54(3) 3_665 .
Zn P1 Zn 115.67(7) 1_655 .
Zn P1 Cs 143.114(12) 3_655 1_665
Zn P1 Cs 82.112(16) 3_665 1_665
Zn P1 Cs 82.112(16) 1_655 1_665
Zn P1 Cs 143.115(12) . 1_665
Zn P1 Cs 143.114(12) 3_655 1_565
Zn P1 Cs 82.112(16) 3_665 1_565
Zn P1 Cs 143.114(12) 1_655 1_565
Zn P1 Cs 82.112(16) . 1_565
Cs P1 Cs 67.21(2) 1_665 1_565
Zn P1 Cs 82.112(16) 3_655 1_655
Zn P1 Cs 143.114(12) 3_665 1_655
Zn P1 Cs 82.112(16) 1_655 1_655
Zn P1 Cs 143.115(12) . 1_655
Cs P1 Cs 67.21(2) 1_665 1_655
Cs P1 Cs 103.02(4) 1_565 1_655
Zn P1 Cs 82.112(16) 3_655 .
Zn P1 Cs 143.114(12) 3_665 .
Zn P1 Cs 143.114(12) 1_655 .
Zn P1 Cs 82.112(16) . .
Cs P1 Cs 103.02(4) 1_665 .
Cs P1 Cs 67.21(2) 1_565 .
Cs P1 Cs 67.21(2) 1_655 .
Zn P2 Zn 112.074(11) . 11_455
Zn P2 Zn 67.926(11) . 3_655
Zn P2 Zn 180.000(19) 11_455 3_655
Zn P2 Zn 180.0 . 9
Zn P2 Zn 67.925(11) 11_455 9
Zn P2 Zn 112.075(11) 3_655 9
Zn P2 Zn 112.074(11) . 11
Zn P2 Zn 104.38(2) 11_455 11
Zn P2 Zn 75.62(2) 3_655 11
Zn P2 Zn 67.925(11) 9 11
Zn P2 Zn 67.926(11) . 3
Zn P2 Zn 75.62(2) 11_455 3
Zn P2 Zn 104.38(2) 3_655 3
Zn P2 Zn 112.075(11) 9 3
Zn P2 Zn 180.000(19) 11 3
Zn P2 Zn 75.62(2) . 9_565
Zn P2 Zn 67.925(11) 11_455 9_565
Zn P2 Zn 112.075(11) 3_655 9_565
Zn P2 Zn 104.38(2) 9 9_565
Zn P2 Zn 67.925(11) 11 9_565
Zn P2 Zn 112.075(11) 3 9_565
Zn P2 Zn 104.38(2) . 1_545
Zn P2 Zn 112.075(11) 11_455 1_545
Zn P2 Zn 67.925(11) 3_655 1_545
Zn P2 Zn 75.62(2) 9 1_545
Zn P2 Zn 112.075(11) 11 1_545
Zn P2 Zn 67.925(11) 3 1_545
Zn P2 Zn 180.000(19) 9_565 1_545
P1 Zn P1 115.67(7) . 1_455
P1 Zn P2 109.046(19) . .
P1 Zn P2 109.047(18) 1_455 .
P1 Zn P2 109.046(18) . 1_565
P1 Zn P2 109.047(18) 1_455 1_565
P2 Zn P2 104.38(2) . 1_565
P1 Zn Zn 53.230(16) . 3_665
P1 Zn Zn 126.768(16) 1_455 3_665
P2 Zn Zn 123.964(5) . 3_665
P2 Zn Zn 56.038(6) 1_565 3_665
P1 Zn Zn 126.768(16) . 3
P1 Zn Zn 53.231(16) 1_455 3
P2 Zn Zn 56.037(5) . 3
P2 Zn Zn 123.964(5) 1_565 3
Zn Zn Zn 180.0 3_665 3
P1 Zn Zn 126.768(16) . 3_565
P1 Zn Zn 53.231(16) 1_455 3_565
P2 Zn Zn 123.964(5) . 3_565
P2 Zn Zn 56.037(6) 1_565 3_565
Zn Zn Zn 90.0 3_665 3_565
Zn Zn Zn 90.0 3 3_565
P1 Zn Zn 53.230(16) . 3_655
P1 Zn Zn 126.768(16) 1_455 3_655
P2 Zn Zn 56.038(5) . 3_655
P2 Zn Zn 123.964(6) 1_565 3_655
Zn Zn Zn 90.0 3_665 3_655
Zn Zn Zn 90.0 3 3_655
Zn Zn Zn 180.0 3_565 3_655
P1 Zn Cs 62.46(3) . 1_565
P1 Zn Cs 62.46(3) 1_455 1_565
P2 Zn Cs 157.507(13) . 1_565
P2 Zn Cs 98.110(10) 1_565 1_565
Zn Zn Cs 69.492(3) 3_665 1_565
Zn Zn Cs 110.507(4) 3 1_565
Zn Zn Cs 69.492(3) 3_565 1_565
Zn Zn Cs 110.507(3) 3_655 1_565
P1 Zn Cs 62.46(3) . .
P1 Zn Cs 62.46(3) 1_455 .
P2 Zn Cs 98.110(10) . .
P2 Zn Cs 157.507(13) 1_565 .
Zn Zn Cs 110.507(3) 3_665 .
Zn Zn Cs 69.492(3) 3 .
Zn Zn Cs 110.507(3) 3_565 .
Zn Zn Cs 69.492(3) 3_655 .
Cs Zn Cs 59.397(11) 1_565 .

loop_
_geom_bond_atom_site_label_1
_geom_bond_atom_site_label_2
_geom_bond_distance
_geom_bond_site_symmetry_2
Cs P1 3.6906(10) 9_666
Cs P1 3.6906(10) 1_445
Cs P1 3.6906(10) 9_566
Cs P1 3.6906(10) 9_656
Cs P1 3.6906(10) 1_455
Cs P1 3.6906(10) 1_545
Cs P1 3.6906(10) 9_556
Cs P1 3.6906(10) .
Cs Cs 4.0853(3) 1_545
Cs Cs 4.0853(3) 1_565
Cs Cs 4.0853(3) 1_655
Cs Cs 4.0853(3) 1_455
P1 Zn 2.4129(9) 3_655
P1 Zn 2.4129(9) 3_665
P1 Zn 2.4129(9) 1_655
P1 Zn 2.4130(9) .
P1 Cs 3.6906(10) 1_665
P1 Cs 3.6906(10) 1_565
P1 Cs 3.6906(10) 1_655
P2 Zn 2.5854(4) .
P2 Zn 2.5855(4) 11_455
P2 Zn 2.5855(4) 3_655
P2 Zn 2.5855(4) 9
P2 Zn 2.5855(4) 11
P2 Zn 2.5855(4) 3
P2 Zn 2.5855(4) 9_565
P2 Zn 2.5855(4) 1_545
Zn P1 2.4130(9) 1_455
Zn P2 2.5854(4) 1_565
Zn Zn 2.8887(2) 3_665
Zn Zn 2.8887(2) 3
Zn Zn 2.8887(2) 3_565
Zn Zn 2.8887(2) 3_655
Zn Cs 4.1229(6) 1_565
